data_1516514
loop_
_publ_author_name
'Duyker, S. G.'
'Halder, G. J.'
'Southon, P. D.'
'Price, D. J.'
'Edwards, A. J.'
'Peterson, V. K.'
'Kepert, C. J.'

_publ_section_title
;
 Topotactic structural conversion and hydration-dependent thermal
 expansion in robust LnMIII(CN)6&#x00B7;nH2O and flexible
 ALnFeII(CN)6&#x00B7;nH2O frameworks (A = Li, Na, K; Ln = La--Lu, Y; M =
 Co, Fe; 0 &#x2264; n &#x2264; 5)
;
_journal_issue 9
_journal_name_full 'Chemical Science'
_journal_page_first 3409
_journal_paper_doi 10.1039/C4SC00809J
_journal_volume 5
_journal_year 2014
_chemical_formula_sum 'C6 H6 Fe Lu N6 Na O3'
_chemical_formula_weight 463.96
_chemical_name_common 'sodium lutetium(III) hexacyanidoferrate(II) trihydrate'
_chemical_name_systematic 'sodium lutetium(III) hexacyanidoferrate(II) trihydrate'
_space_group_IT_number 63
_symmetry_cell_setting orthorhombic
_symmetry_space_group_name_Hall '-C 2c 2'
_symmetry_space_group_name_H-M 'C m c m'
_atom_sites_solution_primary direct
_atom_sites_solution_secondary difmap
_audit_creation_method SHELXL-97
_cell_angle_alpha 90.00
_cell_angle_beta 90.00
_cell_angle_gamma 90.00
_cell_formula_units_Z 4
_cell_length_a 7.242(3)
_cell_length_b 12.578(5)
_cell_length_c 13.361(5)
_cell_measurement_reflns_used 990
_cell_measurement_temperature 150(2)
_cell_measurement_theta_max 55.789
_cell_measurement_theta_min 6.098
_cell_volume 1217.1(8)
_computing_cell_refinement 'SMART (BrukerAXS, 1997)'
_computing_data_collection 'SMART (BrukerAXS, 1997)'
_computing_data_reduction 'SAINT+ (BrukerAXS, 1997)'
_computing_structure_refinement 'SHELXTL (BrukerAXS, 2000)'
_computing_structure_solution 'SHELXTL (BrukerAXS, 2000)'
_diffrn_ambient_temperature 150(2)
_diffrn_measured_fraction_theta_full 0.999
_diffrn_measured_fraction_theta_max 0.999
_diffrn_radiation_monochromator graphite
_diffrn_radiation_source 'fine-focus sealed tube'
_diffrn_radiation_type MoK\a
_diffrn_radiation_wavelength 0.71073
_diffrn_reflns_av_R_equivalents 0.0307
_diffrn_reflns_av_sigmaI/netI 0.0182
_diffrn_reflns_limit_h_max 9
_diffrn_reflns_limit_h_min -9
_diffrn_reflns_limit_k_max 15
_diffrn_reflns_limit_k_min -15
_diffrn_reflns_limit_l_max 16
_diffrn_reflns_limit_l_min -16
_diffrn_reflns_number 5596
_diffrn_reflns_theta_full 26.72
_diffrn_reflns_theta_max 26.72
_diffrn_reflns_theta_min 3.24
_exptl_absorpt_coefficient_mu 9.311
_exptl_absorpt_correction_T_max 0.4309
_exptl_absorpt_correction_T_min 0.2762
_exptl_absorpt_correction_type multi-scan
_exptl_absorpt_process_details 'SADABS, Sheldrick 1996'
_exptl_crystal_colour colourless
_exptl_crystal_density_diffrn 2.631
_exptl_crystal_density_method 'not measured'
_exptl_crystal_description 'needle fragment'
_exptl_crystal_F_000 904
_exptl_crystal_size_max 0.2
_exptl_crystal_size_mid 0.2
_exptl_crystal_size_min 0.2
_refine_diff_density_max 2.971
_refine_diff_density_min -2.758
_refine_diff_density_rms 0.318
_refine_ls_extinction_method none
_refine_ls_goodness_of_fit_ref 1.310
_refine_ls_matrix_type full
_refine_ls_number_parameters 53
_refine_ls_number_reflns 757
_refine_ls_number_restraints 0
_refine_ls_restrained_S_all 1.310
_refine_ls_R_factor_all 0.0549
_refine_ls_R_factor_gt 0.0542
_refine_ls_shift/su_max 0.000
_refine_ls_shift/su_mean 0.000
_refine_ls_structure_factor_coef Fsqd
_refine_ls_weighting_details 'calc w=1/[\s^2^(Fo^2^)+(0.0304P)^2^+72.9368P] where P=(Fo^2^+2Fc^2^)/3'
_refine_ls_weighting_scheme calc
_refine_ls_wR_factor_gt 0.1306
_refine_ls_wR_factor_ref 0.1317
_reflns_number_gt 752
_reflns_number_total 757
_reflns_threshold_expression >2sigma(I)
_cod_data_source_file c4sc00809j2.cif
_cod_data_source_block NaLuFe(CN)6_3H2O
_cod_depositor_comments
;
The following automatic conversions were performed:

'_symmetry_cell_setting' value 'Orthorhombic' changed to
'orthorhombic' according to
/usr/data/users/saulius/crontab/automatic-downloads/rss-feeds/RSC/lib/dictionaries/cif_core.dic
dictionary named 'cif_core.dic' version 2.4.2 from 2011-04-26.

Automatic conversion script
Id: cif_fix_values 2281 2013-09-26 08:29:07Z andrius 

 Adding full bibliography for 1516507--1516516.cif.
;
_cod_original_cell_volume 1216.9(8)
_cod_original_sg_symbol_H-M Cmcm
_cod_database_code 1516514

loop_
_symmetry_equiv_pos_as_xyz
'x, y, z'
'-x, -y, z+1/2'
'x, -y, -z'
'-x, y, -z+1/2'
'x+1/2, y+1/2, z'
'-x+1/2, -y+1/2, z+1/2'
'x+1/2, -y+1/2, -z'
'-x+1/2, y+1/2, -z+1/2'
'-x, -y, -z'
'x, y, -z-1/2'
'-x, y, z'
'x, -y, z-1/2'
'-x+1/2, -y+1/2, -z'
'x+1/2, y+1/2, -z-1/2'
'-x+1/2, y+1/2, z'
'x+1/2, -y+1/2, z-1/2'

loop_
_atom_site_label
_atom_site_type_symbol
_atom_site_fract_x
_atom_site_fract_y
_atom_site_fract_z
_atom_site_U_iso_or_equiv
_atom_site_adp_type
_atom_site_occupancy
_atom_site_symmetry_multiplicity
_atom_site_calc_flag
_atom_site_refinement_flags
Lu1 Lu 0.0000 0.32752(11) 0.7500 0.0242(3) Uani 1 4 d S
Fe1 Fe 0.0000 0.0000 0.5000 0.0321(8) Uani 1 4 d S
N1 N 0.0000 0.202(3) 0.626(3) 0.12(3) Uani 1 2 d S
C1 C 0.0000 0.129(3) 0.571(4) 0.11(3) Uani 1 2 d S
N2 N 0.201(4) 0.409(3) 0.6387(15) 0.092(12) Uani 1 1 d .
C2 C 0.316(3) 0.443(3) 0.5854(16) 0.052(6) Uani 1 1 d .
O1 O 0.259(4) 0.208(3) 0.7500 0.103(12) Uani 1 2 d S
O2 O 0.0000 0.664(3) 0.5856(13) 0.116(10) Uani 0.50 2 d SP
Na1 Na 0.0000 0.664(3) 0.5856(13) 0.116(10) Uani 0.50 2 d SP

loop_
_atom_site_aniso_label
_atom_site_aniso_U_11
_atom_site_aniso_U_22
_atom_site_aniso_U_33
_atom_site_aniso_U_23
_atom_site_aniso_U_13
_atom_site_aniso_U_12
Lu1 0.0322(10) 0.0243(9) 0.0162(4) 0.000 0.000 0.000
Fe1 0.034(3) 0.033(3) 0.0294(17) 0.002(2) 0.000 0.000
N1 0.28(9) 0.034(17) 0.05(2) -0.021(16) 0.000 0.000
C1 0.26(9) 0.04(2) 0.05(2) -0.010(19) 0.000 0.000
N2 0.08(3) 0.16(3) 0.033(9) 0.022(15) 0.005(11) -0.07(3)
C2 0.022(11) 0.100(19) 0.034(9) 0.016(13) -0.006(9) -0.002(12)
O1 0.07(2) 0.17(3) 0.060(13) 0.000 0.000 0.04(2)
O2 0.062(19) 0.22(4) 0.071(10) 0.006(17) 0.000 0.000
Na1 0.062(19) 0.22(4) 0.071(10) 0.006(17) 0.000 0.000

loop_
_atom_type_symbol
_atom_type_description
_atom_type_scat_dispersion_real
_atom_type_scat_dispersion_imag
_atom_type_scat_source
C C 0.0033 0.0016 'International Tables Vol C Tables 4.2.6.8 and 6.1.1.4'
H H 0.0000 0.0000 'International Tables Vol C Tables 4.2.6.8 and 6.1.1.4'
N N 0.0061 0.0033 'International Tables Vol C Tables 4.2.6.8 and 6.1.1.4'
O O 0.0106 0.0060 'International Tables Vol C Tables 4.2.6.8 and 6.1.1.4'
Fe Fe 0.3463 0.8444 'International Tables Vol C Tables 4.2.6.8 and 6.1.1.4'
Lu Lu -0.4720 5.8584 'International Tables Vol C Tables 4.2.6.8 and 6.1.1.4'
Na Na 0.0362 0.0249 'International Tables Vol C Tables 4.2.6.8 and 6.1.1.4'

loop_
_geom_angle_atom_site_label_1
_geom_angle_atom_site_label_2
_geom_angle_atom_site_label_3
_geom_angle
_geom_angle_site_symmetry_1
_geom_angle_site_symmetry_3
N1 Lu1 N1 92(2) . 10_557
N1 Lu1 N2 80.9(10) . .
N1 Lu1 N2 140.2(9) 10_557 .
N1 Lu1 N2 140.2(9) . 10_557
N1 Lu1 N2 80.9(10) 10_557 10_557
N2 Lu1 N2 79.8(11) . 10_557
N1 Lu1 N2 80.9(10) . 11
N1 Lu1 N2 140.2(9) 10_557 11
N2 Lu1 N2 77.8(16) . 11
N2 Lu1 N2 128(2) 10_557 11
N1 Lu1 N2 140.2(9) . 4_556
N1 Lu1 N2 80.9(10) 10_557 4_556
N2 Lu1 N2 128(2) . 4_556
N2 Lu1 N2 77.8(16) 10_557 4_556
N2 Lu1 N2 79.8(11) 11 4_556
N1 Lu1 O1 64.4(8) . .
N1 Lu1 O1 64.4(8) 10_557 .
N2 Lu1 O1 77.5(13) . .
N2 Lu1 O1 77.5(13) 10_557 .
N2 Lu1 O1 139.9(6) 11 .
N2 Lu1 O1 139.9(6) 4_556 .
N1 Lu1 O1 64.4(8) . 11
N1 Lu1 O1 64.4(8) 10_557 11
N2 Lu1 O1 139.9(6) . 11
N2 Lu1 O1 139.9(6) 10_557 11
N2 Lu1 O1 77.5(13) 11 11
N2 Lu1 O1 77.5(13) 4_556 11
O1 Lu1 O1 103(2) . 11
C1 Fe1 C1 179.999(3) . 9_556
C1 Fe1 C2 91.4(13) . 15_545
C1 Fe1 C2 88.6(13) 9_556 15_545
C1 Fe1 C2 88.6(13) . 7_456
C1 Fe1 C2 91.4(13) 9_556 7_456
C2 Fe1 C2 180.0(10) 15_545 7_456
C1 Fe1 C2 91.4(13) . 5_445
C1 Fe1 C2 88.6(13) 9_556 5_445
C2 Fe1 C2 89.2(14) 15_545 5_445
C2 Fe1 C2 90.8(14) 7_456 5_445
C1 Fe1 C2 88.6(13) . 13_556
C1 Fe1 C2 91.4(13) 9_556 13_556
C2 Fe1 C2 90.8(14) 15_545 13_556
C2 Fe1 C2 89.2(14) 7_456 13_556
C2 Fe1 C2 180.000(2) 5_445 13_556
C1 N1 Lu1 173(4) . .
N1 C1 Fe1 171(5) . .
C2 N2 Lu1 173(3) . .
N2 C2 Fe1 179(4) . 5
Lu1 O1 Na1 126.8(8) . 14_547
Lu1 O1 Na1 126.8(8) . 5_545
Na1 O1 Na1 100.4(10) 14_547 5_545

loop_
_geom_bond_atom_site_label_1
_geom_bond_atom_site_label_2
_geom_bond_distance
_geom_bond_site_symmetry_2
Lu1 N1 2.29(3) .
Lu1 N1 2.29(3) 10_557
Lu1 N2 2.317(18) .
Lu1 N2 2.317(18) 10_557
Lu1 N2 2.317(18) 11
Lu1 N2 2.317(18) 4_556
Lu1 O1 2.40(3) .
Lu1 O1 2.40(3) 11
Fe1 C1 1.88(4) .
Fe1 C1 1.88(4) 9_556
Fe1 C2 1.90(2) 15_545
Fe1 C2 1.90(2) 7_456
Fe1 C2 1.90(2) 5_445
Fe1 C2 1.90(2) 13_556
N1 C1 1.17(5) .
N2 C2 1.18(3) .
C2 Fe1 1.90(2) 5
O1 Na1 2.86(2) 14_547
O1 Na1 2.86(2) 5_545
